data_7160568
loop_
_publ_author_name
'Zheng, Yi'
'Li, Rui-Peng'
'Gong, Xiaomeng'
'Xu, Xiangrong'
'Tang, Shouchu'

_publ_section_title
;
 Base-promoted [4 + 2] cycloaddition of alkynyl 1,3-dithianes and
 chalcones to access highly substituted pyran derivatives.
;
_journal_issue 25
_journal_name_full 'Organic &amp; biomolecular chemistry'
_journal_page_first 6209
_journal_page_last 6213
_journal_paper_doi 10.1039/d5ob00650c
_journal_volume 23
_journal_year 2025
_chemical_formula_sum 'C27 H22 Cl2 O S2'
_chemical_formula_weight 497.46
_space_group_crystal_system orthorhombic
_space_group_IT_number 61
_space_group_name_Hall '-P 2ac 2ab'
_space_group_name_H-M_alt 'P b c a'
_atom_sites_solution_hydrogens geom
_audit_creation_method SHELXL-2018/1
_audit_update_record
;
2025-01-15 deposited with the CCDC.	2025-05-30 downloaded from the CCDC.
;
_cell_angle_alpha 90
_cell_angle_beta 90
_cell_angle_gamma 90
_cell_formula_units_Z 8
_cell_length_a 14.4331(2)
_cell_length_b 17.0683(3)
_cell_length_c 20.0983(3)
_cell_measurement_temperature 304(2)
_cell_volume 4951.19(13)
_computing_structure_refinement 'SHELXL-2018/1 (Sheldrick, 2018)'
_diffrn_ambient_temperature 304(2)
_diffrn_measured_fraction_theta_full 0.998
_diffrn_measured_fraction_theta_max 0.958
_diffrn_radiation_type CuK\a
_diffrn_radiation_wavelength 1.54184
_diffrn_reflns_av_R_equivalents 0.0347
_diffrn_reflns_av_unetI/netI 0.0336
_diffrn_reflns_Laue_measured_fraction_full 0.998
_diffrn_reflns_Laue_measured_fraction_max 0.958
_diffrn_reflns_limit_h_max 6
_diffrn_reflns_limit_h_min -17
_diffrn_reflns_limit_k_max 21
_diffrn_reflns_limit_k_min -20
_diffrn_reflns_limit_l_max 25
_diffrn_reflns_limit_l_min -25
_diffrn_reflns_number 18730
_diffrn_reflns_point_group_measured_fraction_full 0.998
_diffrn_reflns_point_group_measured_fraction_max 0.958
_diffrn_reflns_theta_full 67.684
_diffrn_reflns_theta_max 76.032
_diffrn_reflns_theta_min 4.400
_exptl_absorpt_coefficient_mu 4.066
_exptl_crystal_density_diffrn 1.335
_exptl_crystal_F_000 2064
_refine_diff_density_max 0.489
_refine_diff_density_min -0.445
_refine_diff_density_rms 0.053
_refine_ls_extinction_method none
_refine_ls_goodness_of_fit_ref 1.050
_refine_ls_hydrogen_treatment constr
_refine_ls_matrix_type full
_refine_ls_number_parameters 289
_refine_ls_number_reflns 4950
_refine_ls_number_restraints 0
_refine_ls_restrained_S_all 1.050
_refine_ls_R_factor_all 0.0660
_refine_ls_R_factor_gt 0.0547
_refine_ls_shift/su_max 0.001
_refine_ls_shift/su_mean 0.000
_refine_ls_structure_factor_coef Fsqd
_refine_ls_weighting_details 'w=1/[\s^2^(Fo^2^)+(0.0807P)^2^+2.0735P] where P=(Fo^2^+2Fc^2^)/3'
_refine_ls_weighting_scheme calc
_refine_ls_wR_factor_gt 0.1548
_refine_ls_wR_factor_ref 0.1647
_reflns_Friedel_coverage 0.000
_reflns_number_gt 3965
_reflns_number_total 4950
_reflns_threshold_expression 'I > 2\s(I)'
_cod_data_source_file d5ob00650c2.cif
_cod_data_source_block liruip_1007-3_auto
_cod_depositor_comments 'Adding full bibliography for 7160568.cif.'
_cod_original_cell_volume 4951.19(14)
_cod_database_code 7160568
_shelx_shelxl_version_number 2018/1
_shelx_space_group_comment
;
The symmetry employed for this shelxl refinement is uniquely defined
by the following loop, which should always be used as a source of
symmetry information in preference to the above space-group names.
They are only intended as comments.
;

loop_
_space_group_symop_operation_xyz
'x, y, z'
'-x+1/2, -y, z+1/2'
'-x, y+1/2, -z+1/2'
'x+1/2, -y+1/2, -z'
'-x, -y, -z'
'x-1/2, y, -z-1/2'
'x, -y-1/2, z-1/2'
'-x-1/2, y-1/2, z'

loop_
_atom_site_label
_atom_site_type_symbol
_atom_site_fract_x
_atom_site_fract_y
_atom_site_fract_z
_atom_site_U_iso_or_equiv
_atom_site_adp_type
_atom_site_occupancy
_atom_site_site_symmetry_order
_atom_site_calc_flag
_atom_site_refinement_flags_posn
_atom_site_refinement_flags_adp
_atom_site_refinement_flags_occupancy
_atom_site_disorder_assembly
_atom_site_disorder_group
Cl1 Cl 1.00719(6) 0.40495(6) 0.41938(6) 0.1096(4) Uani 1 1 d . . . . .
Cl2 Cl 0.76288(7) 0.87654(7) 0.03510(6) 0.1196(4) Uani 1 1 d . . . . .
S1 S 0.44162(6) 0.52907(5) 0.39118(4) 0.0811(3) Uani 1 1 d . . . . .
S2 S 0.53774(6) 0.68486(6) 0.40648(5) 0.0950(3) Uani 1 1 d . . . . .
O1 O 0.61169(12) 0.55264(13) 0.31603(9) 0.0717(5) Uani 1 1 d . . . . .
C1 C 0.64188(17) 0.66790(15) 0.14151(11) 0.0576(6) Uani 1 1 d . . . . .
C2 C 0.6924(2) 0.72323(19) 0.17565(14) 0.0824(9) Uani 1 1 d . . . . .
H2 H 0.701925 0.717158 0.221129 0.099 Uiso 1 1 calc R U . . .
C3 C 0.3666(3) 0.5706(2) 0.45399(18) 0.0963(11) Uani 1 1 d . . . . .
H3A H 0.316079 0.597795 0.432029 0.116 Uiso 1 1 calc R U . . .
H3B H 0.339913 0.528291 0.479881 0.116 Uiso 1 1 calc R U . . .
C4 C 0.54063(16) 0.60035(15) 0.29369(12) 0.0568(6) Uani 1 1 d . . . . .
C5 C 0.4140(3) 0.6269(2) 0.50081(16) 0.0924(10) Uani 1 1 d . . . . .
H5A H 0.371234 0.641127 0.536045 0.111 Uiso 1 1 calc R U . . .
H5B H 0.466621 0.600913 0.521109 0.111 Uiso 1 1 calc R U . . .
C6 C 0.63193(19) 0.67653(19) 0.07386(13) 0.0693(7) Uani 1 1 d . . . . .
H6 H 0.599203 0.638982 0.049943 0.083 Uiso 1 1 calc R U . . .
C7 C 0.8321(2) 0.46024(17) 0.41129(16) 0.0755(8) Uani 1 1 d . . . . .
H7 H 0.831389 0.458228 0.457524 0.091 Uiso 1 1 calc R U . . .
C8 C 0.45769(17) 0.67897(14) 0.20971(12) 0.0571(6) Uani 1 1 d . . . . .
C9 C 0.75653(18) 0.48878(16) 0.37705(14) 0.0648(6) Uani 1 1 d . . . . .
H9 H 0.704727 0.505645 0.400549 0.078 Uiso 1 1 calc R U . . .
C10 C 0.68041(17) 0.53155(14) 0.27254(12) 0.0574(6) Uani 1 1 d . . . . .
C11 C 0.4469(2) 0.7002(2) 0.46677(17) 0.0842(9) Uani 1 1 d . . . . .
H11A H 0.469032 0.736553 0.500301 0.101 Uiso 1 1 calc R U . . .
H11B H 0.394553 0.724568 0.444604 0.101 Uiso 1 1 calc R U . . .
C12 C 0.53225(16) 0.62452(14) 0.23113(11) 0.0541(5) Uani 1 1 d . . . . .
C13 C 0.9094(2) 0.43556(17) 0.30843(19) 0.0808(9) Uani 1 1 d . . . . .
H13 H 0.960815 0.416955 0.285426 0.097 Uiso 1 1 calc R U . . .
C14 C 0.3196(2) 0.7811(2) 0.16671(17) 0.0845(9) Uani 1 1 d . . . . .
H14 H 0.273910 0.815470 0.152093 0.101 Uiso 1 1 calc R U . . .
C15 C 0.75650(17) 0.49274(14) 0.30786(13) 0.0572(5) Uani 1 1 d . . . . .
C16 C 0.47806(16) 0.61900(15) 0.35081(12) 0.0578(6) Uani 1 1 d . . . . .
H16 H 0.422985 0.645721 0.333540 0.069 Uiso 1 1 calc R U . . .
C17 C 0.3243(2) 0.7066(2) 0.14191(17) 0.0851(9) Uani 1 1 d . . . . .
H17 H 0.280457 0.689711 0.111190 0.102 Uiso 1 1 calc R U . . .
C18 C 0.6696(2) 0.7399(2) 0.04073(15) 0.0814(9) Uani 1 1 d . . . . .
H18 H 0.663181 0.744641 -0.005135 0.098 Uiso 1 1 calc R U . . .
C19 C 0.7167(2) 0.79593(19) 0.07633(17) 0.0783(8) Uani 1 1 d . . . . .
C20 C 0.3935(2) 0.65644(17) 0.16218(14) 0.0693(7) Uani 1 1 d . . . . .
H20 H 0.397274 0.606616 0.143635 0.083 Uiso 1 1 calc R U . . .
C21 C 0.7293(2) 0.7876(2) 0.14356(18) 0.0894(9) Uani 1 1 d . . . . .
H21 H 0.762406 0.824955 0.167371 0.107 Uiso 1 1 calc R U . . .
C22 C 0.8339(2) 0.46397(16) 0.27414(16) 0.0727(7) Uani 1 1 d . . . . .
H22 H 0.834507 0.463978 0.227865 0.087 Uiso 1 1 calc R U . . .
C23 C 0.3827(3) 0.80453(18) 0.2131(2) 0.0927(10) Uani 1 1 d . . . . .
H23 H 0.379750 0.855108 0.230142 0.111 Uiso 1 1 calc R U . . .
C24 C 0.6753(2) 0.54903(15) 0.20832(13) 0.0661(6) Uani 1 1 d . . . . .
H24 H 0.721226 0.529543 0.180388 0.079 Uiso 1 1 calc R U . . .
C25 C 0.90838(19) 0.43484(16) 0.37677(18) 0.0749(8) Uani 1 1 d . . . . .
C26 C 0.60053(18) 0.59804(15) 0.17788(12) 0.0602(6) Uani 1 1 d . . . . .
H26 H 0.567025 0.565831 0.145467 0.072 Uiso 1 1 calc R U . . .
C27 C 0.4508(2) 0.75434(17) 0.23491(17) 0.0802(8) Uani 1 1 d . . . . .
H27 H 0.492662 0.771179 0.267017 0.096 Uiso 1 1 calc R U . . .

loop_
_atom_site_aniso_label
_atom_site_aniso_U_11
_atom_site_aniso_U_22
_atom_site_aniso_U_33
_atom_site_aniso_U_23
_atom_site_aniso_U_13
_atom_site_aniso_U_12
Cl1 0.0754(5) 0.1070(7) 0.1463(9) 0.0440(6) -0.0067(5) 0.0239(4)
Cl2 0.0926(6) 0.1197(8) 0.1465(9) 0.0661(7) 0.0016(6) -0.0107(5)
S1 0.1057(6) 0.0750(5) 0.0628(4) 0.0053(3) 0.0174(4) 0.0032(4)
S2 0.0690(4) 0.1314(8) 0.0845(5) -0.0439(5) 0.0152(4) -0.0235(4)
O1 0.0584(10) 0.1056(14) 0.0510(9) 0.0037(9) 0.0036(8) 0.0214(9)
C1 0.0592(13) 0.0669(14) 0.0466(11) -0.0021(10) 0.0003(10) 0.0041(11)
C2 0.107(2) 0.089(2) 0.0513(14) 0.0005(14) -0.0041(15) -0.0247(18)
C3 0.112(3) 0.095(2) 0.081(2) 0.0025(18) 0.037(2) -0.011(2)
C4 0.0506(12) 0.0684(14) 0.0513(12) -0.0018(10) -0.0019(10) 0.0030(10)
C5 0.105(2) 0.115(3) 0.0572(15) -0.0036(16) 0.0147(16) 0.021(2)
C6 0.0652(15) 0.0920(19) 0.0506(13) 0.0036(13) -0.0066(11) 0.0026(13)
C7 0.0702(16) 0.0773(18) 0.0791(18) 0.0261(15) 0.0052(14) 0.0082(14)
C8 0.0621(14) 0.0567(13) 0.0523(12) 0.0053(10) 0.0002(10) -0.0049(10)
C9 0.0591(13) 0.0667(15) 0.0685(15) 0.0152(12) 0.0099(12) 0.0069(12)
C10 0.0569(13) 0.0574(13) 0.0577(13) -0.0052(10) 0.0066(10) 0.0003(10)
C11 0.0790(18) 0.098(2) 0.0750(18) -0.0237(17) 0.0119(15) -0.0003(17)
C12 0.0558(12) 0.0556(12) 0.0507(12) -0.0038(10) -0.0020(10) -0.0048(10)
C13 0.0694(17) 0.0659(16) 0.107(2) 0.0031(16) 0.0173(16) 0.0179(14)
C14 0.091(2) 0.0776(19) 0.085(2) 0.0211(16) -0.0001(17) 0.0187(16)
C15 0.0568(13) 0.0488(11) 0.0659(14) 0.0016(10) 0.0072(11) 0.0004(10)
C16 0.0494(12) 0.0737(15) 0.0501(12) 0.0009(11) -0.0001(10) 0.0031(11)
C17 0.0833(19) 0.091(2) 0.0813(19) 0.0094(17) -0.0231(16) 0.0044(17)
C18 0.0682(16) 0.116(2) 0.0605(15) 0.0279(16) -0.0093(13) 0.0021(17)
C19 0.0606(15) 0.089(2) 0.085(2) 0.0292(17) 0.0059(14) 0.0081(15)
C20 0.0745(16) 0.0633(15) 0.0700(16) 0.0020(12) -0.0143(13) -0.0028(13)
C21 0.097(2) 0.088(2) 0.083(2) -0.0022(17) 0.0008(17) -0.0236(18)
C22 0.0741(17) 0.0696(16) 0.0745(17) -0.0041(13) 0.0124(14) 0.0135(13)
C23 0.114(3) 0.0602(16) 0.104(2) -0.0001(16) -0.007(2) 0.0156(17)
C24 0.0769(16) 0.0633(14) 0.0581(14) -0.0024(11) 0.0119(12) 0.0114(12)
C25 0.0638(15) 0.0612(15) 0.100(2) 0.0223(15) 0.0031(15) 0.0091(12)
C26 0.0717(15) 0.0621(14) 0.0467(11) -0.0070(10) -0.0003(11) -0.0031(11)
C27 0.088(2) 0.0639(16) 0.088(2) -0.0091(14) -0.0147(16) 0.0011(15)

loop_
_atom_type_symbol
_atom_type_description
_atom_type_scat_dispersion_real
_atom_type_scat_dispersion_imag
_atom_type_scat_source
C C 0.0181 0.0091 'International Tables Vol C Tables 4.2.6.8 and 6.1.1.4'
H H 0.0000 0.0000 'International Tables Vol C Tables 4.2.6.8 and 6.1.1.4'
Cl Cl 0.3639 0.7018 'International Tables Vol C Tables 4.2.6.8 and 6.1.1.4'
O O 0.0492 0.0322 'International Tables Vol C Tables 4.2.6.8 and 6.1.1.4'
S S 0.3331 0.5567 'International Tables Vol C Tables 4.2.6.8 and 6.1.1.4'

loop_
_geom_angle_atom_site_label_1
_geom_angle_atom_site_label_2
_geom_angle_atom_site_label_3
_geom_angle
_geom_angle_site_symmetry_1
_geom_angle_site_symmetry_3
_geom_angle_publ_flag
C3 S1 C16 98.86(14) . . ?
C11 S2 C16 99.20(13) . . ?
C10 O1 C4 118.94(19) . . ?
C6 C1 C2 118.3(3) . . ?
C6 C1 C26 121.2(2) . . ?
C2 C1 C26 120.4(2) . . ?
C1 C2 C21 121.1(3) . . ?
C1 C2 H2 119.4 . . ?
C21 C2 H2 119.4 . . ?
C5 C3 S1 114.4(3) . . ?
C5 C3 H3A 108.7 . . ?
S1 C3 H3A 108.7 . . ?
C5 C3 H3B 108.7 . . ?
S1 C3 H3B 108.7 . . ?
H3A C3 H3B 107.6 . . ?
C12 C4 O1 123.8(2) . . ?
C12 C4 C16 127.3(2) . . ?
O1 C4 C16 108.9(2) . . ?
C11 C5 C3 112.9(3) . . ?
C11 C5 H5A 109.0 . . ?
C3 C5 H5A 109.0 . . ?
C11 C5 H5B 109.0 . . ?
C3 C5 H5B 109.0 . . ?
H5A C5 H5B 107.8 . . ?
C1 C6 C18 121.3(3) . . ?
C1 C6 H6 119.4 . . ?
C18 C6 H6 119.4 . . ?
C25 C7 C9 119.6(3) . . ?
C25 C7 H7 120.2 . . ?
C9 C7 H7 120.2 . . ?
C20 C8 C27 117.5(3) . . ?
C20 C8 C12 120.7(2) . . ?
C27 C8 C12 121.8(2) . . ?
C7 C9 C15 121.1(3) . . ?
C7 C9 H9 119.5 . . ?
C15 C9 H9 119.5 . . ?
C24 C10 O1 121.4(2) . . ?
C24 C10 C15 127.9(2) . . ?
O1 C10 C15 110.6(2) . . ?
C5 C11 S2 114.5(2) . . ?
C5 C11 H11A 108.6 . . ?
S2 C11 H11A 108.6 . . ?
C5 C11 H11B 108.6 . . ?
S2 C11 H11B 108.6 . . ?
H11A C11 H11B 107.6 . . ?
C4 C12 C8 122.3(2) . . ?
C4 C12 C26 120.9(2) . . ?
C8 C12 C26 116.8(2) . . ?
C25 C13 C22 119.7(3) . . ?
C25 C13 H13 120.2 . . ?
C22 C13 H13 120.2 . . ?
C23 C14 C17 119.2(3) . . ?
C23 C14 H14 120.4 . . ?
C17 C14 H14 120.4 . . ?
C9 C15 C22 117.9(2) . . ?
C9 C15 C10 120.4(2) . . ?
C22 C15 C10 121.6(2) . . ?
C4 C16 S2 108.69(17) . . ?
C4 C16 S1 109.78(18) . . ?
S2 C16 S1 112.84(13) . . ?
C4 C16 H16 108.5 . . ?
S2 C16 H16 108.5 . . ?
S1 C16 H16 108.5 . . ?
C14 C17 C20 120.4(3) . . ?
C14 C17 H17 119.8 . . ?
C20 C17 H17 119.8 . . ?
C19 C18 C6 119.2(3) . . ?
C19 C18 H18 120.4 . . ?
C6 C18 H18 120.4 . . ?
C21 C19 C18 120.4(3) . . ?
C21 C19 Cl2 120.1(3) . . ?
C18 C19 Cl2 119.5(2) . . ?
C17 C20 C8 121.1(3) . . ?
C17 C20 H20 119.5 . . ?
C8 C20 H20 119.5 . . ?
C19 C21 C2 119.5(3) . . ?
C19 C21 H21 120.2 . . ?
C2 C21 H21 120.2 . . ?
C13 C22 C15 120.9(3) . . ?
C13 C22 H22 119.5 . . ?
C15 C22 H22 119.5 . . ?
C14 C23 C27 120.9(3) . . ?
C14 C23 H23 119.6 . . ?
C27 C23 H23 119.6 . . ?
C10 C24 C26 124.3(2) . . ?
C10 C24 H24 117.9 . . ?
C26 C24 H24 117.9 . . ?
C7 C25 C13 120.8(3) . . ?
C7 C25 Cl1 120.1(3) . . ?
C13 C25 Cl1 119.1(2) . . ?
C24 C26 C1 110.6(2) . . ?
C24 C26 C12 110.2(2) . . ?
C1 C26 C12 111.0(2) . . ?
C24 C26 H26 108.3 . . ?
C1 C26 H26 108.3 . . ?
C12 C26 H26 108.3 . . ?
C23 C27 C8 120.9(3) . . ?
C23 C27 H27 119.6 . . ?
C8 C27 H27 119.6 . . ?

loop_
_geom_bond_atom_site_label_1
_geom_bond_atom_site_label_2
_geom_bond_distance
_geom_bond_site_symmetry_2
_geom_bond_publ_flag
Cl1 C25 1.740(3) . ?
Cl2 C19 1.739(3) . ?
S1 C3 1.808(3) . ?
S1 C16 1.814(3) . ?
S2 C11 1.805(3) . ?
S2 C16 1.805(3) . ?
O1 C10 1.370(3) . ?
O1 C4 1.385(3) . ?
C1 C6 1.375(3) . ?
C1 C2 1.377(4) . ?
C1 C26 1.521(4) . ?
C2 C21 1.380(4) . ?
C2 H2 0.9300 . ?
C3 C5 1.509(5) . ?
C3 H3A 0.9700 . ?
C3 H3B 0.9700 . ?
C4 C12 1.329(3) . ?
C4 C16 1.495(3) . ?
C5 C11 1.503(5) . ?
C5 H5A 0.9700 . ?
C5 H5B 0.9700 . ?
C6 C18 1.382(4) . ?
C6 H6 0.9300 . ?
C7 C25 1.371(4) . ?
C7 C9 1.379(4) . ?
C7 H7 0.9300 . ?
C8 C20 1.385(4) . ?
C8 C27 1.386(4) . ?
C8 C12 1.486(3) . ?
C9 C15 1.392(4) . ?
C9 H9 0.9300 . ?
C10 C24 1.327(4) . ?
C10 C15 1.466(4) . ?
C11 H11A 0.9700 . ?
C11 H11B 0.9700 . ?
C12 C26 1.524(3) . ?
C13 C25 1.374(5) . ?
C13 C22 1.378(4) . ?
C13 H13 0.9300 . ?
C14 C23 1.363(5) . ?
C14 C17 1.368(5) . ?
C14 H14 0.9300 . ?
C15 C22 1.396(4) . ?
C16 H16 0.9800 . ?
C17 C20 1.378(4) . ?
C17 H17 0.9300 . ?
C18 C19 1.374(5) . ?
C18 H18 0.9300 . ?
C19 C21 1.371(5) . ?
C20 H20 0.9300 . ?
C21 H21 0.9300 . ?
C22 H22 0.9300 . ?
C23 C27 1.375(4) . ?
C23 H23 0.9300 . ?
C24 C26 1.496(4) . ?
C24 H24 0.9300 . ?
C26 H26 0.9800 . ?
C27 H27 0.9300 . ?

loop_
_geom_torsion_atom_site_label_1
_geom_torsion_atom_site_label_2
_geom_torsion_atom_site_label_3
_geom_torsion_atom_site_label_4
_geom_torsion
_geom_torsion_site_symmetry_1
_geom_torsion_site_symmetry_2
_geom_torsion_site_symmetry_3
_geom_torsion_site_symmetry_4
_geom_torsion_publ_flag
C6 C1 C2 C21 2.5(5) . . . . ?
C26 C1 C2 C21 -179.1(3) . . . . ?
C16 S1 C3 C5 -59.6(3) . . . . ?
C10 O1 C4 C12 3.2(4) . . . . ?
C10 O1 C4 C16 -176.5(2) . . . . ?
S1 C3 C5 C11 66.0(4) . . . . ?
C2 C1 C6 C18 -1.5(4) . . . . ?
C26 C1 C6 C18 -179.9(3) . . . . ?
C25 C7 C9 C15 -0.4(4) . . . . ?
C4 O1 C10 C24 -7.0(4) . . . . ?
C4 O1 C10 C15 170.4(2) . . . . ?
C3 C5 C11 S2 -65.9(4) . . . . ?
C16 S2 C11 C5 59.7(3) . . . . ?
O1 C4 C12 C8 -176.8(2) . . . . ?
C16 C4 C12 C8 2.9(4) . . . . ?
O1 C4 C12 C26 2.3(4) . . . . ?
C16 C4 C12 C26 -178.0(2) . . . . ?
C20 C8 C12 C4 -119.2(3) . . . . ?
C27 C8 C12 C4 62.4(4) . . . . ?
C20 C8 C12 C26 61.6(3) . . . . ?
C27 C8 C12 C26 -116.7(3) . . . . ?
C7 C9 C15 C22 2.6(4) . . . . ?
C7 C9 C15 C10 -172.8(3) . . . . ?
C24 C10 C15 C9 170.8(3) . . . . ?
O1 C10 C15 C9 -6.4(3) . . . . ?
C24 C10 C15 C22 -4.4(4) . . . . ?
O1 C10 C15 C22 178.4(2) . . . . ?
C12 C4 C16 S2 -108.8(3) . . . . ?
O1 C4 C16 S2 71.0(2) . . . . ?
C12 C4 C16 S1 127.4(3) . . . . ?
O1 C4 C16 S1 -52.9(2) . . . . ?
C11 S2 C16 C4 177.6(2) . . . . ?
C11 S2 C16 S1 -60.36(18) . . . . ?
C3 S1 C16 C4 -178.3(2) . . . . ?
C3 S1 C16 S2 60.32(19) . . . . ?
C23 C14 C17 C20 -1.8(5) . . . . ?
C1 C6 C18 C19 -1.0(4) . . . . ?
C6 C18 C19 C21 2.5(5) . . . . ?
C6 C18 C19 Cl2 -179.1(2) . . . . ?
C14 C17 C20 C8 2.5(5) . . . . ?
C27 C8 C20 C17 -1.4(4) . . . . ?
C12 C8 C20 C17 -179.9(3) . . . . ?
C18 C19 C21 C2 -1.5(5) . . . . ?
Cl2 C19 C21 C2 -179.9(3) . . . . ?
C1 C2 C21 C19 -1.1(5) . . . . ?
C25 C13 C22 C15 0.6(5) . . . . ?
C9 C15 C22 C13 -2.6(4) . . . . ?
C10 C15 C22 C13 172.7(3) . . . . ?
C17 C14 C23 C27 0.2(6) . . . . ?
O1 C10 C24 C26 5.3(4) . . . . ?
C15 C10 C24 C26 -171.6(2) . . . . ?
C9 C7 C25 C13 -1.7(5) . . . . ?
C9 C7 C25 Cl1 175.6(2) . . . . ?
C22 C13 C25 C7 1.7(5) . . . . ?
C22 C13 C25 Cl1 -175.7(2) . . . . ?
C10 C24 C26 C1 123.2(3) . . . . ?
C10 C24 C26 C12 0.1(4) . . . . ?
C6 C1 C26 C24 116.5(3) . . . . ?
C2 C1 C26 C24 -61.9(3) . . . . ?
C6 C1 C26 C12 -120.8(3) . . . . ?
C2 C1 C26 C12 60.8(3) . . . . ?
C4 C12 C26 C24 -3.8(3) . . . . ?
C8 C12 C26 C24 175.4(2) . . . . ?
C4 C12 C26 C1 -126.7(2) . . . . ?
C8 C12 C26 C1 52.5(3) . . . . ?
C14 C23 C27 C8 0.9(6) . . . . ?
C20 C8 C27 C23 -0.2(5) . . . . ?
C12 C8 C27 C23 178.2(3) . . . . ?
